data_2209180
loop_
_publ_author_name
'Su, Ying-Lan'
'Zhu, Miao-Li'

_publ_section_title
;
 Bis(biguanido-\k^2^<i>N</i>,<i>N</i>')palladium(II) dihydrate
;
_journal_coeditor_code HB2042
_journal_issue 6
_journal_name_full 'Acta Crystallographica Section E'
_journal_page_first m1188
_journal_page_last m1189
_journal_paper_doi 10.1107/S1600536806015327
_journal_volume 62
_journal_year 2006
_chemical_formula_iupac '[Pd (C2 H6 N5)2], 2H2 O'
_chemical_formula_moiety 'C4 H12 N10 Pd, 2H2 O'
_chemical_formula_sum 'C4 H16 N10 O2 Pd'
_chemical_formula_weight 342.67
_chemical_name_systematic
;
Bis(biguanido-k^2^N,N')palladium(II) dihydrate
;
_space_group_IT_number 61
_symmetry_cell_setting orthorhombic
_symmetry_space_group_name_Hall '-P 2ac 2ab'
_symmetry_space_group_name_H-M 'P b c a'
_atom_sites_solution_hydrogens geom
_atom_sites_solution_primary direct
_atom_sites_solution_secondary difmap
_audit_creation_method SHELXL-97
_cell_angle_alpha 90.00
_cell_angle_beta 90.00
_cell_angle_gamma 90.00
_cell_formula_units_Z 4
_cell_length_a 7.1450(12)
_cell_length_b 22.663(4)
_cell_length_c 6.9532(11)
_cell_measurement_reflns_used 1929
_cell_measurement_temperature 298(2)
_cell_measurement_theta_max 26.18
_cell_measurement_theta_min 3.59
_cell_volume 1125.9(3)
_computing_cell_refinement 'SAINT (Bruker, 2000)'
_computing_data_collection 'SMART (Bruker, 2000)'
_computing_data_reduction SAINT
_computing_molecular_graphics 'SHELXTL/PC (Sheldrick, 1999)'
_computing_publication_material SHELXTL/PC
_computing_structure_refinement 'SHELXL97 (Sheldrick, 1997)'
_computing_structure_solution 'SHELXS97 (Sheldrick, 1997)'
_diffrn_ambient_temperature 298(2)
_diffrn_measured_fraction_theta_full 0.999
_diffrn_measured_fraction_theta_max 0.999
_diffrn_measurement_device_type 'Bruker SMART 1K CCD'
_diffrn_measurement_method \w
_diffrn_radiation_monochromator graphite
_diffrn_radiation_source 'fine-focus sealed tube'
_diffrn_radiation_type MoK\a
_diffrn_radiation_wavelength 0.71073
_diffrn_reflns_av_R_equivalents 0.0691
_diffrn_reflns_av_sigmaI/netI 0.0397
_diffrn_reflns_limit_h_max 8
_diffrn_reflns_limit_h_min -8
_diffrn_reflns_limit_k_max 13
_diffrn_reflns_limit_k_min -26
_diffrn_reflns_limit_l_max 8
_diffrn_reflns_limit_l_min -8
_diffrn_reflns_number 5096
_diffrn_reflns_theta_full 25.00
_diffrn_reflns_theta_max 25.00
_diffrn_reflns_theta_min 1.80
_diffrn_standards_decay_% 0
_diffrn_standards_number 0
_exptl_absorpt_coefficient_mu 1.662
_exptl_absorpt_correction_T_max 0.968
_exptl_absorpt_correction_T_min 0.722
_exptl_absorpt_correction_type multi-scan
_exptl_absorpt_process_details '(SADABS; Sheldrick, 2000)'
_exptl_crystal_colour colorless
_exptl_crystal_density_diffrn 2.022
_exptl_crystal_density_method 'not measured'
_exptl_crystal_description plate
_exptl_crystal_F_000 688
_exptl_crystal_size_max 0.21
_exptl_crystal_size_mid 0.14
_exptl_crystal_size_min 0.02
_refine_diff_density_max 0.758
_refine_diff_density_min -0.966
_refine_ls_extinction_method none
_refine_ls_goodness_of_fit_ref 1.114
_refine_ls_hydrogen_treatment constr
_refine_ls_matrix_type full
_refine_ls_number_parameters 79
_refine_ls_number_reflns 991
_refine_ls_number_restraints 0
_refine_ls_restrained_S_all 1.114
_refine_ls_R_factor_all 0.0498
_refine_ls_R_factor_gt 0.0384
_refine_ls_shift/su_max 0.000
_refine_ls_shift/su_mean 0.000
_refine_ls_structure_factor_coef Fsqd
_refine_ls_weighting_details 'calc w=1/[\s^2^(Fo^2^)+(0.0261P)^2^+3.5974P] where P=(Fo^2^+2Fc^2^)/3'
_refine_ls_weighting_scheme calc
_refine_ls_wR_factor_gt 0.0793
_refine_ls_wR_factor_ref 0.0836
_reflns_number_gt 819
_reflns_number_total 991
_reflns_threshold_expression I>2\s(I)
_cod_data_source_file hb2042.cif
_cod_data_source_block I
_cod_depositor_comments
;
The following automatic conversions were performed:
'_symmetry_cell_setting' value 'Orthorhombic' changed to 'orthorhombic'
according to '/home/saulius/struct/CIF-dictionaries/cif_core.dic'
dictionary named 'cif_core.dic' version 2.4.1 from
2010-06-29.

'_geom_hbond_publ_flag' value 'Y' changed to 'y' according to
'/home/saulius/struct/CIF-dictionaries/cif_core.dic' dictionary named
'cif_core.dic' version 2.4.1 from 2010-06-29 (6 times).

Automatic conversion script
Id: cif_fix_enum 1527 2010-12-29 10:47:43Z saulius 

The following automatic conversions were performed:

'_symmetry_cell_setting' value 'Orthorhombic' changed to
'orthorhombic' according to
/home/saulius/struct/CIF-dictionaries/cif_core.dic dictionary named
'cif_core.dic' version 2.4.1 from
2010-06-29.

'_geom_hbond_publ_flag' value 'Y' changed to 'y'
according to /home/saulius/struct/CIF-dictionaries/cif_core.dic
dictionary named 'cif_core.dic' version 2.4.1 from 2010-06-29 (6
times).

Automatic conversion script
Id: cif_fix_values 1715 2011-07-08 13:25:40Z adriana 
;
_cod_database_code 2209180
_cod_database_fobs_code 2209180

loop_
_symmetry_equiv_pos_as_xyz
'x, y, z'
'-x+1/2, -y, z+1/2'
'x+1/2, -y+1/2, -z'
'-x, y+1/2, -z+1/2'
'-x, -y, -z'
'x-1/2, y, -z-1/2'
'-x-1/2, y-1/2, z'
'x, -y-1/2, z-1/2'

loop_
_atom_site_type_symbol
_atom_site_label
_atom_site_fract_x
_atom_site_fract_y
_atom_site_fract_z
_atom_site_U_iso_or_equiv
_atom_site_adp_type
_atom_site_calc_flag
_atom_site_refinement_flags
_atom_site_occupancy
Pd Pd1 0.5000 0.0000 0.5000 0.01713(19) Uani d S 1
N N1 0.5632(5) 0.08035(15) 0.4096(5) 0.0198(8) Uani d . 1
H H1 0.6722 0.0845 0.3590 0.024 Uiso calc R 1
N N2 0.5374(5) 0.18089(16) 0.3628(6) 0.0246(9) Uani d . 1
H H2A 0.6519 0.1824 0.3248 0.030 Uiso calc R 1
H H2B 0.4713 0.2126 0.3669 0.030 Uiso calc R 1
N N3 0.2810(5) 0.13222(16) 0.4772(4) 0.0176(8) Uani d . 1
N N4 0.2490(5) 0.03140(15) 0.5697(5) 0.0213(8) Uani d . 1
H H4 0.1734 0.0067 0.6226 0.026 Uiso calc R 1
N N5 0.0024(4) 0.09730(18) 0.5867(6) 0.0258(9) Uani d . 1
H H5A -0.0698 0.0699 0.6290 0.031 Uiso calc R 1
H H5B -0.0404 0.1324 0.5707 0.031 Uiso calc R 1
C C1 0.4602(5) 0.12784(19) 0.4170(6) 0.0164(9) Uani d . 1
C C2 0.1841(6) 0.08515(19) 0.5451(5) 0.0160(9) Uani d . 1
O O1W 0.2991(4) 0.28681(14) 0.3139(5) 0.0346(8) Uani d . 1
H H1A 0.2792 0.3045 0.2086 0.052 Uiso d R 1
H H1B 0.2080 0.2929 0.3895 0.052 Uiso d R 1

loop_
_atom_site_aniso_label
_atom_site_aniso_U_11
_atom_site_aniso_U_22
_atom_site_aniso_U_33
_atom_site_aniso_U_12
_atom_site_aniso_U_13
_atom_site_aniso_U_23
Pd1 0.0162(3) 0.0149(3) 0.0203(3) 0.00138(19) 0.00213(18) 0.00082(19)
N1 0.0137(17) 0.0162(19) 0.029(2) -0.0010(15) 0.0092(16) 0.0033(17)
N2 0.0182(18) 0.016(2) 0.040(2) 0.0008(16) 0.0098(18) 0.0036(18)
N3 0.0140(17) 0.0179(19) 0.0210(18) 0.0010(16) 0.0016(14) 0.0011(15)
N4 0.0188(17) 0.0136(19) 0.0314(19) -0.0004(16) 0.0090(17) 0.0034(17)
N5 0.0126(18) 0.025(2) 0.040(2) 0.0032(16) 0.0109(17) 0.005(2)
C1 0.015(2) 0.016(2) 0.018(2) -0.0019(18) -0.0018(17) 0.0033(19)
C2 0.0152(19) 0.020(2) 0.0129(18) -0.0018(18) -0.0009(17) -0.0010(17)
O1W 0.0327(18) 0.0255(18) 0.0457(19) 0.0076(16) 0.0065(16) 0.0086(17)

loop_
_atom_type_symbol
_atom_type_description
_atom_type_scat_dispersion_real
_atom_type_scat_dispersion_imag
_atom_type_scat_source
C C 0.0033 0.0016 'International Tables Vol C Tables 4.2.6.8 and 6.1.1.4'
H H 0.0000 0.0000 'International Tables Vol C Tables 4.2.6.8 and 6.1.1.4'
N N 0.0061 0.0033 'International Tables Vol C Tables 4.2.6.8 and 6.1.1.4'
O O 0.0106 0.0060 'International Tables Vol C Tables 4.2.6.8 and 6.1.1.4'
Pd Pd -0.9988 1.0072 'International Tables Vol C Tables 4.2.6.8 and 6.1.1.4'

loop_
_geom_angle_atom_site_label_1
_geom_angle_atom_site_label_2
_geom_angle_atom_site_label_3
_geom_angle_site_symmetry_1
_geom_angle_site_symmetry_3
_geom_angle
_geom_angle_publ_flag
N1 Pd1 N1 5_656 . 180.0 ?
N1 Pd1 N4 5_656 5_656 87.36(14) ?
N1 Pd1 N4 . 5_656 92.64(14) ?
N1 Pd1 N4 5_656 . 92.64(14) ?
N1 Pd1 N4 . . 87.36(14) y
N4 Pd1 N4 5_656 . 180.0 ?
C1 N1 Pd1 . . 128.2(3) n
C1 N1 H1 . . 115.9 ?
Pd1 N1 H1 . . 115.9 ?
C1 N2 H2A . . 120.0 ?
C1 N2 H2B . . 120.0 ?
H2A N2 H2B . . 120.0 ?
C1 N3 C2 . . 122.3(4) n
C2 N4 Pd1 . . 128.1(3) n
C2 N4 H4 . . 115.9 ?
Pd1 N4 H4 . . 115.9 ?
C2 N5 H5A . . 120.0 ?
C2 N5 H5B . . 120.0 ?
H5A N5 H5B . . 120.0 ?
N1 C1 N3 . . 127.4(4) n
N1 C1 N2 . . 118.9(4) n
N3 C1 N2 . . 113.6(4) n
N4 C2 N3 . . 126.4(4) n
N4 C2 N5 . . 119.8(4) n
N3 C2 N5 . . 113.7(4) n
H1A O1W H1B . . 109.3 ?

loop_
_geom_bond_atom_site_label_1
_geom_bond_atom_site_label_2
_geom_bond_site_symmetry_2
_geom_bond_distance
_geom_bond_publ_flag
Pd1 N1 5_656 1.979(3) ?
Pd1 N1 . 1.979(3) y
Pd1 N4 5_656 1.990(3) ?
Pd1 N4 . 1.990(3) y
N1 C1 . 1.305(5) n
N1 H1 . 0.8600 ?
N2 C1 . 1.375(5) n
N2 H2A . 0.8600 ?
N2 H2B . 0.8600 ?
N3 C1 . 1.351(5) n
N3 C2 . 1.357(5) n
N4 C2 . 1.315(6) n
N4 H4 . 0.8600 ?
N5 C2 . 1.358(5) n
N5 H5A . 0.8600 ?
N5 H5B . 0.8600 ?
O1W H1A . 0.8469 ?
O1W H1B . 0.8477 ?

loop_
_geom_hbond_atom_site_label_D
_geom_hbond_atom_site_label_H
_geom_hbond_atom_site_label_A
_geom_hbond_site_symmetry_A
_geom_hbond_distance_DH
_geom_hbond_distance_HA
_geom_hbond_distance_DA
_geom_hbond_angle_DHA
_geom_hbond_publ_flag
O1W H1B N2 3_456 0.85 2.19 3.014(5) 163 y
O1W H1A N3 8_565 0.85 2.16 2.978(5) 164 y
N5 H5B O1W 3_456 0.86 2.30 3.080(5) 150 y
N5 H5A N4 6_557 0.86 2.61 3.349(5) 144 y
N2 H2A N3 6_656 0.86 2.56 3.136(5) 125 y
N1 H1 N3 6_656 0.86 2.69 3.322(5) 131 y

loop_
_geom_torsion_atom_site_label_1
_geom_torsion_atom_site_label_2
_geom_torsion_atom_site_label_3
_geom_torsion_atom_site_label_4
_geom_torsion_site_symmetry_1
_geom_torsion
N4 Pd1 N1 C1 5_656 -177.4(4)
N4 Pd1 N1 C1 . 2.6(4)
N1 Pd1 N4 C2 5_656 -178.2(4)
N1 Pd1 N4 C2 . 1.8(4)
Pd1 N1 C1 N3 . -4.7(7)
Pd1 N1 C1 N2 . 173.8(3)
C2 N3 C1 N1 . 1.8(7)
C2 N3 C1 N2 . -176.8(4)
Pd1 N4 C2 N3 . -4.7(6)
Pd1 N4 C2 N5 . 174.3(3)
C1 N3 C2 N4 . 3.2(6)
C1 N3 C2 N5 . -175.9(4)
